data_4502649
loop_
_publ_author_name
'Sun, Ming-Ling'
'Zhang, Lei'
'Lin, Qi-Pu'
'Zhang, Jian'
'Yao, Yuan-Gen'

_publ_section_title
;
 Visible Concentration-Sensitive Structural Transformation
;
_journal_issue 4
_journal_name_full 'Crystal Growth &amp; Design'
_journal_page_first 1464
_journal_paper_doi 10.1021/cg901468d
_journal_volume 10
_journal_year 2010
_chemical_formula_moiety 'C30 H24 N6 Ni, C10 H6 O8, C10 H4 O8, 2(H2 O)'
_chemical_formula_sum 'C50 H38 N6 Ni O18'
_chemical_formula_weight 1069.55
_chemical_name_systematic
; 
 ? 
;
_space_group_IT_number 14
_symmetry_cell_setting monoclinic
_symmetry_space_group_name_Hall '-P 2ybc'
_symmetry_space_group_name_H-M 'P 1 21/c 1'
_atom_sites_solution_hydrogens geom
_atom_sites_solution_primary direct
_atom_sites_solution_secondary difmap
_audit_creation_method SHELXL-97
_cell_angle_alpha 90.00
_cell_angle_beta 110.031(2)
_cell_angle_gamma 90.00
_cell_formula_units_Z 4
_cell_length_a 13.8708(6)
_cell_length_b 13.9437(4)
_cell_length_c 25.2801(9)
_cell_measurement_reflns_used 10673
_cell_measurement_temperature 293(2)
_cell_measurement_theta_max 27.4797
_cell_measurement_theta_min 3.0069
_cell_volume 4593.7(3)
_computing_cell_refinement 'Bruker XSCANS'
_computing_data_collection 'Bruker XSCANS'
_computing_data_reduction 'Bruker SHELXTL'
_computing_molecular_graphics 'Bruker SHELXTL'
_computing_publication_material 'Bruker SHELXTL'
_computing_structure_refinement 'SHELXL-97 (Sheldrick, 1997)'
_computing_structure_solution 'SHELXS-97 (Sheldrick, 1990)'
_diffrn_ambient_temperature 293(2)
_diffrn_measured_fraction_theta_full 0.998
_diffrn_measured_fraction_theta_max 0.998
_diffrn_measurement_device_type 'Bruker P4'
_diffrn_measurement_method '\w scans'
_diffrn_radiation_monochromator graphite
_diffrn_radiation_source 'fine-focus sealed tube'
_diffrn_radiation_type MoK\a
_diffrn_radiation_wavelength 0.71073
_diffrn_reflns_av_R_equivalents 0.0252
_diffrn_reflns_av_sigmaI/netI 0.0275
_diffrn_reflns_limit_h_max 18
_diffrn_reflns_limit_h_min -15
_diffrn_reflns_limit_k_max 18
_diffrn_reflns_limit_k_min -17
_diffrn_reflns_limit_l_max 32
_diffrn_reflns_limit_l_min -32
_diffrn_reflns_number 35172
_diffrn_reflns_theta_full 27.48
_diffrn_reflns_theta_max 27.48
_diffrn_reflns_theta_min 2.38
_diffrn_standards_decay_% none
_diffrn_standards_interval_count none
_diffrn_standards_number none
_exptl_absorpt_coefficient_mu 0.511
_exptl_absorpt_correction_T_max 0.926
_exptl_absorpt_correction_T_min 0.842
_exptl_absorpt_correction_type multi-scan
_exptl_absorpt_process_details crystalclear
_exptl_crystal_colour Red
_exptl_crystal_density_diffrn 1.547
_exptl_crystal_density_method 'not measured'
_exptl_crystal_description Prism
_exptl_crystal_F_000 2208
_exptl_crystal_size_max 0.4000
_exptl_crystal_size_mid 0.2800
_exptl_crystal_size_min 0.1500
_refine_diff_density_max 0.509
_refine_diff_density_min -0.639
_refine_diff_density_rms 0.049
_refine_ls_extinction_method none
_refine_ls_goodness_of_fit_ref 1.070
_refine_ls_hydrogen_treatment constr
_refine_ls_matrix_type full
_refine_ls_number_parameters 676
_refine_ls_number_reflns 10521
_refine_ls_number_restraints 0
_refine_ls_restrained_S_all 1.070
_refine_ls_R_factor_all 0.0487
_refine_ls_R_factor_gt 0.0419
_refine_ls_shift/su_max 0.001
_refine_ls_shift/su_mean 0.000
_refine_ls_structure_factor_coef Fsqd
_refine_ls_weighting_details 'calc w=1/[\s^2^(Fo^2^)+(0.1000P)^2^+0.0000P] where P=(Fo^2^+2Fc^2^)/3'
_refine_ls_weighting_scheme calc
_refine_ls_wR_factor_gt 0.1390
_refine_ls_wR_factor_ref 0.1473
_reflns_number_gt 9221
_reflns_number_total 10521
_reflns_threshold_expression >2sigma(I)
_cod_data_source_file cg901468d_si_002.cif
_cod_data_source_block Ni1
_cod_depositor_comments
;
The following automatic conversions were performed:

'_symmetry_cell_setting' value 'Monoclinic' changed to 'monoclinic'
according to /home/saulius/struct/CIF-dictionaries/cif_core.dic
dictionary named 'cif_core.dic' version 2.4.2 from
2011-04-26.

'_exptl_absorpt_correction_type' value 'Multi-scan'
changed to 'multi-scan' according to
/home/saulius/struct/CIF-dictionaries/cif_core.dic dictionary named
'cif_core.dic' version 2.4.2 from 2011-04-26.

Automatic conversion script
Id: cif_fix_values 1715 2011-07-08 13:25:40Z adriana 
;
_cod_original_sg_symbol_H-M P21/c
_cod_database_code 4502649
_attachment Ni1.cif

loop_
_symmetry_equiv_pos_as_xyz
'x, y, z'
'-x, y+1/2, -z+1/2'
'-x, -y, -z'
'x, -y-1/2, z-1/2'

loop_
_atom_site_label
_atom_site_type_symbol
_atom_site_fract_x
_atom_site_fract_y
_atom_site_fract_z
_atom_site_U_iso_or_equiv
_atom_site_adp_type
_atom_site_occupancy
_atom_site_symmetry_multiplicity
_atom_site_calc_flag
_atom_site_refinement_flags
Ni1 Ni -0.333556(17) 0.324174(15) -0.230627(9) 0.03027(9) Uani 1 1 d .
N1 N -0.34348(13) 0.19413(11) -0.27362(7) 0.0368(3) Uani 1 1 d .
N2 N -0.21248(12) 0.24934(11) -0.17545(6) 0.0324(3) Uani 1 1 d .
N3 N -0.23923(13) 0.39024(12) -0.26846(7) 0.0386(4) Uani 1 1 d .
N4 N -0.30402(13) 0.45572(11) -0.18839(7) 0.0370(3) Uani 1 1 d .
N5 N -0.46936(12) 0.37990(11) -0.28762(6) 0.0356(3) Uani 1 1 d .
N6 N -0.44058(12) 0.27701(11) -0.19493(6) 0.0339(3) Uani 1 1 d .
C1 C -0.41248(18) 0.17066(16) -0.32363(9) 0.0477(5) Uani 1 1 d .
H1A H -0.4655 0.2134 -0.3408 0.057 Uiso 1 1 calc R
C2 C -0.4082(2) 0.08564(17) -0.35081(9) 0.0536(6) Uani 1 1 d .
H2A H -0.4573 0.0715 -0.3856 0.064 Uiso 1 1 calc R
C3 C -0.3309(2) 0.02299(17) -0.32580(10) 0.0585(6) Uani 1 1 d .
H3A H -0.3257 -0.0341 -0.3437 0.070 Uiso 1 1 calc R
C4 C -0.26009(19) 0.04455(15) -0.27371(9) 0.0492(5) Uani 1 1 d .
H4A H -0.2073 0.0020 -0.2559 0.059 Uiso 1 1 calc R
C5 C -0.26884(15) 0.13118(13) -0.24809(7) 0.0343(4) Uani 1 1 d .
C6 C -0.19692(14) 0.16055(13) -0.19200(7) 0.0322(4) Uani 1 1 d .
C7 C -0.12046(16) 0.10110(14) -0.15826(8) 0.0410(4) Uani 1 1 d .
H7A H -0.1112 0.0400 -0.1705 0.049 Uiso 1 1 calc R
C8 C -0.05828(16) 0.13359(16) -0.10631(9) 0.0442(5) Uani 1 1 d .
H8A H -0.0067 0.0946 -0.0830 0.053 Uiso 1 1 calc R
C9 C -0.07328(15) 0.22386(15) -0.08930(8) 0.0403(4) Uani 1 1 d .
H9A H -0.0321 0.2471 -0.0544 0.048 Uiso 1 1 calc R
C10 C -0.15025(15) 0.27961(14) -0.12467(8) 0.0378(4) Uani 1 1 d .
H10A H -0.1598 0.3410 -0.1130 0.045 Uiso 1 1 calc R
C11 C -0.20139(17) 0.35101(18) -0.30527(9) 0.0488(5) Uani 1 1 d .
H11A H -0.2144 0.2865 -0.3142 0.059 Uiso 1 1 calc R
C12 C -0.14358(19) 0.4020(2) -0.33084(9) 0.0621(7) Uani 1 1 d .
H12A H -0.1161 0.3721 -0.3554 0.075 Uiso 1 1 calc R
C13 C -0.1282(2) 0.4983(2) -0.31873(11) 0.0675(8) Uani 1 1 d .
H13A H -0.0920 0.5351 -0.3362 0.081 Uiso 1 1 calc R
C14 C -0.16590(19) 0.5394(2) -0.28130(11) 0.0599(7) Uani 1 1 d .
H14A H -0.1563 0.6046 -0.2734 0.072 Uiso 1 1 calc R
C15 C -0.21886(15) 0.48375(15) -0.25482(9) 0.0426(4) Uani 1 1 d .
C16 C -0.25355(16) 0.52003(14) -0.20927(9) 0.0431(4) Uani 1 1 d .
C17 C -0.2313(2) 0.61131(17) -0.18669(13) 0.0665(7) Uani 1 1 d .
H17A H -0.1985 0.6556 -0.2022 0.080 Uiso 1 1 calc R
C18 C -0.2586(3) 0.63553(19) -0.14075(15) 0.0770(9) Uani 1 1 d .
H18A H -0.2424 0.6958 -0.1243 0.092 Uiso 1 1 calc R
C19 C -0.3093(2) 0.57068(17) -0.11967(12) 0.0623(7) Uani 1 1 d .
H19A H -0.3284 0.5859 -0.0888 0.075 Uiso 1 1 calc R
C20 C -0.33172(19) 0.48195(16) -0.14500(9) 0.0496(5) Uani 1 1 d .
H20A H -0.3679 0.4384 -0.1311 0.060 Uiso 1 1 calc R
C21 C -0.42210(16) 0.22447(14) -0.14821(8) 0.0403(4) Uani 1 1 d .
H21A H -0.3549 0.2057 -0.1287 0.048 Uiso 1 1 calc R
C22 C -0.49792(19) 0.19679(15) -0.12761(9) 0.0470(5) Uani 1 1 d .
H22A H -0.4823 0.1602 -0.0950 0.056 Uiso 1 1 calc R
C23 C -0.59776(19) 0.22472(17) -0.15664(10) 0.0530(6) Uani 1 1 d .
H23A H -0.6506 0.2076 -0.1437 0.064 Uiso 1 1 calc R
C24 C -0.61756(18) 0.27789(18) -0.20467(10) 0.0522(5) Uani 1 1 d .
H24A H -0.6844 0.2969 -0.2248 0.063 Uiso 1 1 calc R
C25 C -0.53818(15) 0.30340(14) -0.22336(8) 0.0371(4) Uani 1 1 d .
C26 C -0.55402(15) 0.36005(14) -0.27509(8) 0.0380(4) Uani 1 1 d .
C27 C -0.65029(18) 0.39055(19) -0.30930(10) 0.0559(6) Uani 1 1 d .
H27A H -0.7081 0.3768 -0.3000 0.067 Uiso 1 1 calc R
C28 C -0.6588(2) 0.44176(19) -0.35756(10) 0.0611(6) Uani 1 1 d .
H28A H -0.7227 0.4628 -0.3811 0.073 Uiso 1 1 calc R
C29 C -0.5731(2) 0.46142(16) -0.37056(9) 0.0516(5) Uani 1 1 d .
H29A H -0.5778 0.4951 -0.4031 0.062 Uiso 1 1 calc R
C30 C -0.47929(18) 0.43006(15) -0.33428(8) 0.0439(5) Uani 1 1 d .
H30A H -0.4206 0.4444 -0.3426 0.053 Uiso 1 1 calc R
O9 O -0.43912(16) 0.08018(11) -0.56081(7) 0.0635(5) Uani 1 1 d .
O10 O -0.37577(14) 0.04540(10) -0.47001(7) 0.0548(4) Uani 1 1 d .
H10O H -0.3889 -0.0102 -0.4846 0.066 Uiso 1 1 d R
O11 O -0.58817(12) 0.14444(10) -0.50015(8) 0.0577(4) Uani 1 1 d .
O12 O -0.61438(11) 0.28357(11) -0.46512(7) 0.0476(4) Uani 1 1 d .
H12O H -0.6779 0.2700 -0.4754 0.057 Uiso 1 1 d R
O13 O -0.38418(13) 0.54479(10) -0.42738(8) 0.0533(4) Uani 1 1 d .
O14 O -0.24250(11) 0.53976(9) -0.45008(6) 0.0407(3) Uani 1 1 d .
H14O H -0.2292 0.5964 -0.4372 0.049 Uiso 1 1 d R
O15 O -0.09810(10) 0.37144(11) -0.45287(6) 0.0438(3) Uani 1 1 d .
H15O H -0.0469 0.3849 -0.4627 0.053 Uiso 1 1 d R
O16 O -0.19214(12) 0.43167(11) -0.53640(6) 0.0442(3) Uani 1 1 d .
C41 C -0.38658(14) 0.20795(12) -0.49492(7) 0.0306(3) Uani 1 1 d .
C42 C -0.45723(13) 0.26280(12) -0.47928(7) 0.0294(3) Uani 1 1 d .
C43 C -0.43465(13) 0.35833(12) -0.46455(7) 0.0299(3) Uani 1 1 d .
H43A H -0.4808 0.3946 -0.4535 0.036 Uiso 1 1 calc R
C44 C -0.34517(13) 0.40122(11) -0.46582(7) 0.0282(3) Uani 1 1 d .
C45 C -0.27702(13) 0.34735(12) -0.48377(7) 0.0288(3) Uani 1 1 d .
C46 C -0.29797(15) 0.25068(12) -0.49720(8) 0.0333(4) Uani 1 1 d .
H46A H -0.2515 0.2143 -0.5079 0.040 Uiso 1 1 calc R
C47 C -0.40474(16) 0.10444(12) -0.51274(8) 0.0370(4) Uani 1 1 d .
C48 C -0.55948(14) 0.22361(12) -0.48255(7) 0.0317(4) Uani 1 1 d .
C49 C -0.32651(14) 0.50396(12) -0.44608(7) 0.0313(3) Uani 1 1 d .
C50 C -0.18431(14) 0.38983(12) -0.49318(7) 0.0308(3) Uani 1 1 d .
O1 O 0.1303(2) -0.42904(14) 0.02289(7) 0.0871(7) Uani 1 1 d .
O2 O 0.0294(2) -0.33285(11) -0.03897(9) 0.0772(6) Uani 1 1 d .
H2O H 0.0124 -0.3238 -0.0730 0.093 Uiso 1 1 d R
O3 O 0.00227(19) -0.29710(12) -0.13748(9) 0.0791(7) Uani 1 1 d .
O4 O 0.04487(15) -0.35621(11) -0.20679(7) 0.0613(5) Uani 1 1 d .
O5 O 0.15656(13) -0.70577(13) -0.21229(8) 0.0574(4) Uani 1 1 d .
O6 O 0.00660(12) -0.74641(10) -0.20559(6) 0.0440(3) Uani 1 1 d .
H6O H 0.0019 -0.7761 -0.2357 0.053 Uiso 1 1 d R
O7 O 0.18847(13) -0.79945(9) -0.09406(6) 0.0460(4) Uani 1 1 d .
O8 O 0.19133(11) -0.74970(9) -0.00983(5) 0.0383(3) Uani 1 1 d .
C31 C 0.08902(15) -0.47731(12) -0.07200(8) 0.0353(4) Uani 1 1 d .
C32 C 0.06485(15) -0.45868(12) -0.12982(8) 0.0353(4) Uani 1 1 d .
C33 C 0.06957(15) -0.53406(12) -0.16488(7) 0.0349(4) Uani 1 1 d .
H33A H 0.0523 -0.5222 -0.2032 0.042 Uiso 1 1 calc R
C34 C 0.09894(13) -0.62627(11) -0.14523(7) 0.0291(3) Uani 1 1 d .
C35 C 0.12923(13) -0.64321(11) -0.08756(7) 0.0287(3) Uani 1 1 d .
C36 C 0.12290(14) -0.56907(12) -0.05230(7) 0.0331(4) Uani 1 1 d .
H36A H 0.1421 -0.5811 -0.0139 0.040 Uiso 1 1 calc R
C37 C 0.0840(2) -0.41014(14) -0.02554(10) 0.0511(5) Uani 1 1 d .
C38 C 0.03536(18) -0.36264(13) -0.16009(9) 0.0452(5) Uani 1 1 d .
C39 C 0.09309(14) -0.69892(12) -0.18983(7) 0.0323(4) Uani 1 1 d .
C40 C 0.17234(14) -0.73795(12) -0.06169(8) 0.0318(4) Uani 1 1 d .
O1W O 0.08479(12) -0.60755(12) -0.46538(7) 0.0527(4) Uani 1 1 d .
H1 H 0.1107 -0.6510 -0.4799 0.063 Uiso 1 1 d R
H2 H 0.1165 -0.5560 -0.4667 0.063 Uiso 1 1 d R
O2W O 0.11128(16) -0.63000(15) -0.33192(12) 0.0929(7) Uani 1 1 d .
H3 H 0.0706 -0.6765 -0.3454 0.111 Uiso 1 1 d R
H4 H 0.1322 -0.6486 -0.2979 0.111 Uiso 1 1 d R

loop_
_atom_site_aniso_label
_atom_site_aniso_U_11
_atom_site_aniso_U_22
_atom_site_aniso_U_33
_atom_site_aniso_U_23
_atom_site_aniso_U_13
_atom_site_aniso_U_12
Ni1 0.02967(15) 0.03030(15) 0.03316(14) 0.00091(8) 0.01376(11) -0.00069(8)
N1 0.0357(9) 0.0371(8) 0.0367(8) -0.0050(6) 0.0114(7) -0.0023(7)
N2 0.0299(8) 0.0332(7) 0.0348(7) -0.0009(6) 0.0119(6) -0.0010(6)
N3 0.0335(8) 0.0444(9) 0.0428(8) 0.0097(7) 0.0193(7) 0.0026(7)
N4 0.0353(8) 0.0338(8) 0.0415(8) -0.0009(6) 0.0126(7) 0.0005(6)
N5 0.0344(8) 0.0344(8) 0.0385(8) 0.0046(6) 0.0131(6) 0.0015(6)
N6 0.0328(8) 0.0332(8) 0.0390(8) 0.0021(6) 0.0166(6) -0.0006(6)
C1 0.0451(12) 0.0522(12) 0.0397(10) -0.0084(8) 0.0065(9) 0.0008(9)
C2 0.0582(14) 0.0561(13) 0.0402(10) -0.0155(9) 0.0088(10) -0.0097(11)
C3 0.0750(17) 0.0443(12) 0.0554(13) -0.0176(10) 0.0211(12) -0.0044(12)
C4 0.0574(13) 0.0382(10) 0.0506(11) -0.0061(9) 0.0168(10) 0.0028(10)
C5 0.0369(9) 0.0313(9) 0.0371(9) -0.0012(7) 0.0158(7) -0.0037(7)
C6 0.0313(9) 0.0335(9) 0.0347(8) 0.0017(7) 0.0151(7) -0.0023(7)
C7 0.0389(10) 0.0370(10) 0.0471(10) 0.0041(8) 0.0146(8) 0.0022(8)
C8 0.0361(10) 0.0494(12) 0.0448(10) 0.0099(9) 0.0109(8) 0.0040(9)
C9 0.0337(9) 0.0514(11) 0.0333(9) 0.0022(8) 0.0084(7) -0.0047(8)
C10 0.0352(10) 0.0406(10) 0.0372(9) -0.0053(7) 0.0118(7) -0.0042(8)
C11 0.0418(11) 0.0645(13) 0.0453(11) 0.0101(10) 0.0217(9) 0.0094(10)
C12 0.0427(12) 0.106(2) 0.0424(11) 0.0174(12) 0.0213(10) 0.0091(13)
C13 0.0484(14) 0.100(2) 0.0545(13) 0.0259(14) 0.0176(11) -0.0201(14)
C14 0.0491(13) 0.0653(16) 0.0612(13) 0.0194(12) 0.0136(11) -0.0175(11)
C15 0.0310(9) 0.0445(11) 0.0492(10) 0.0111(9) 0.0098(8) -0.0058(8)
C16 0.0370(10) 0.0363(10) 0.0517(11) 0.0036(8) 0.0099(9) -0.0031(8)
C17 0.0707(17) 0.0375(12) 0.0894(19) -0.0047(12) 0.0249(15) -0.0138(11)
C18 0.085(2) 0.0445(14) 0.100(2) -0.0276(15) 0.0306(18) -0.0104(14)
C19 0.0705(17) 0.0508(14) 0.0659(15) -0.0181(11) 0.0236(13) 0.0050(12)
C20 0.0534(13) 0.0461(12) 0.0528(12) -0.0063(9) 0.0228(10) 0.0022(10)
C21 0.0414(11) 0.0422(10) 0.0409(10) 0.0063(8) 0.0188(8) 0.0009(8)
C22 0.0589(14) 0.0417(10) 0.0488(11) 0.0029(9) 0.0292(10) -0.0087(10)
C23 0.0516(13) 0.0545(13) 0.0662(14) 0.0017(11) 0.0373(12) -0.0122(11)
C24 0.0375(11) 0.0621(14) 0.0636(14) 0.0044(11) 0.0257(10) -0.0043(10)
C25 0.0335(9) 0.0373(9) 0.0434(10) -0.0008(8) 0.0171(8) -0.0022(8)
C26 0.0350(9) 0.0370(10) 0.0425(9) 0.0000(8) 0.0138(8) 0.0029(8)
C27 0.0360(11) 0.0715(15) 0.0570(13) 0.0076(11) 0.0120(10) 0.0100(11)
C28 0.0478(13) 0.0670(16) 0.0565(13) 0.0062(11) 0.0023(11) 0.0152(12)
C29 0.0639(15) 0.0437(11) 0.0397(10) 0.0054(9) 0.0083(10) 0.0084(10)
C30 0.0503(12) 0.0424(11) 0.0397(10) 0.0039(8) 0.0162(9) 0.0007(9)
O9 0.1027(15) 0.0383(8) 0.0512(9) -0.0160(7) 0.0287(9) -0.0184(9)
O10 0.0763(12) 0.0238(6) 0.0588(9) -0.0034(6) 0.0161(8) -0.0036(7)
O11 0.0428(8) 0.0268(7) 0.1061(14) -0.0147(8) 0.0287(9) -0.0110(6)
O12 0.0308(7) 0.0497(8) 0.0669(9) -0.0268(7) 0.0229(7) -0.0145(6)
O13 0.0516(9) 0.0333(7) 0.0878(12) -0.0235(7) 0.0405(9) -0.0088(7)
O14 0.0424(8) 0.0243(6) 0.0622(8) -0.0110(6) 0.0265(7) -0.0109(5)
O15 0.0280(7) 0.0573(9) 0.0469(7) 0.0094(7) 0.0140(6) -0.0019(6)
O16 0.0454(8) 0.0497(8) 0.0413(7) 0.0072(6) 0.0196(6) -0.0042(7)
C41 0.0339(9) 0.0239(8) 0.0346(8) -0.0041(6) 0.0125(7) -0.0033(7)
C42 0.0281(8) 0.0255(8) 0.0356(8) -0.0023(6) 0.0122(7) -0.0031(6)
C43 0.0286(8) 0.0253(8) 0.0367(8) -0.0052(7) 0.0125(7) -0.0018(7)
C44 0.0296(8) 0.0208(7) 0.0339(8) -0.0030(6) 0.0103(7) -0.0021(6)
C45 0.0279(8) 0.0259(8) 0.0336(8) -0.0021(6) 0.0118(7) -0.0036(6)
C46 0.0360(9) 0.0255(8) 0.0420(9) -0.0060(7) 0.0181(8) -0.0001(7)
C47 0.0419(10) 0.0263(8) 0.0472(10) -0.0091(7) 0.0210(8) -0.0063(7)
C48 0.0312(9) 0.0278(8) 0.0353(8) -0.0012(7) 0.0103(7) -0.0064(7)
C49 0.0322(9) 0.0242(8) 0.0373(8) -0.0043(6) 0.0117(7) -0.0023(7)
C50 0.0309(8) 0.0257(8) 0.0381(9) -0.0024(7) 0.0148(7) -0.0020(7)
O1 0.143(2) 0.0601(11) 0.0433(9) -0.0149(8) 0.0128(11) 0.0197(12)
O2 0.1273(19) 0.0378(9) 0.0753(12) -0.0031(8) 0.0462(13) 0.0271(10)
O3 0.1229(19) 0.0339(8) 0.0748(12) 0.0095(8) 0.0266(12) 0.0339(10)
O4 0.0854(13) 0.0382(8) 0.0540(9) 0.0189(7) 0.0159(9) 0.0112(8)
O5 0.0482(9) 0.0647(10) 0.0712(11) -0.0158(8) 0.0360(8) -0.0051(8)
O6 0.0437(8) 0.0465(8) 0.0456(7) -0.0182(6) 0.0205(6) -0.0150(6)
O7 0.0612(10) 0.0284(6) 0.0469(8) 0.0053(6) 0.0166(7) 0.0175(7)
O8 0.0370(7) 0.0370(7) 0.0431(7) 0.0136(5) 0.0164(6) 0.0119(6)
C31 0.0382(10) 0.0229(8) 0.0418(9) -0.0025(7) 0.0097(7) 0.0015(7)
C32 0.0358(9) 0.0227(8) 0.0427(9) 0.0026(7) 0.0074(8) 0.0026(7)
C33 0.0395(10) 0.0277(8) 0.0325(8) 0.0040(7) 0.0059(7) 0.0011(7)
C34 0.0266(8) 0.0242(8) 0.0349(8) 0.0008(6) 0.0084(7) 0.0017(6)
C35 0.0251(8) 0.0221(7) 0.0360(8) 0.0028(6) 0.0069(6) 0.0018(6)
C36 0.0371(9) 0.0273(8) 0.0324(8) 0.0020(6) 0.0085(7) 0.0011(7)
C37 0.0741(16) 0.0270(9) 0.0533(12) -0.0057(8) 0.0231(11) 0.0006(10)
C38 0.0527(12) 0.0241(9) 0.0478(11) 0.0059(8) 0.0029(9) 0.0022(8)
C39 0.0339(9) 0.0271(8) 0.0360(8) 0.0015(7) 0.0123(7) 0.0022(7)
C40 0.0276(8) 0.0260(8) 0.0408(9) 0.0072(7) 0.0107(7) 0.0057(7)
O1W 0.0423(8) 0.0535(9) 0.0685(10) -0.0115(8) 0.0271(8) -0.0096(7)
O2W 0.0617(13) 0.0580(11) 0.142(2) -0.0091(13) 0.0136(13) -0.0213(10)

loop_
_atom_type_symbol
_atom_type_description
_atom_type_scat_dispersion_real
_atom_type_scat_dispersion_imag
_atom_type_scat_source
C C 0.0033 0.0016 'International Tables Vol C Tables 4.2.6.8 and 6.1.1.4'
H H 0.0000 0.0000 'International Tables Vol C Tables 4.2.6.8 and 6.1.1.4'
N N 0.0061 0.0033 'International Tables Vol C Tables 4.2.6.8 and 6.1.1.4'
Ni Ni 0.3393 1.1124 'International Tables Vol C Tables 4.2.6.8 and 6.1.1.4'
O O 0.0106 0.0060 'International Tables Vol C Tables 4.2.6.8 and 6.1.1.4'

loop_
_geom_angle_atom_site_label_1
_geom_angle_atom_site_label_2
_geom_angle_atom_site_label_3
_geom_angle
N2 Ni1 N3 92.31(6)
N2 Ni1 N6 94.77(6)
N3 Ni1 N6 171.44(6)
N2 Ni1 N5 170.94(6)
N3 Ni1 N5 94.51(6)
N6 Ni1 N5 78.98(6)
N2 Ni1 N4 97.28(6)
N3 Ni1 N4 78.60(7)
N6 Ni1 N4 95.71(6)
N5 Ni1 N4 89.92(6)
N2 Ni1 N1 78.84(6)
N3 Ni1 N1 94.85(7)
N6 Ni1 N1 91.23(6)
N5 Ni1 N1 94.62(6)
N4 Ni1 N1 172.33(7)
C1 N1 C5 118.59(17)
C1 N1 Ni1 126.89(14)
C5 N1 Ni1 114.45(12)
C10 N2 C6 117.73(16)
C10 N2 Ni1 126.46(13)
C6 N2 Ni1 115.78(12)
C11 N3 C15 118.40(18)
C11 N3 Ni1 126.82(16)
C15 N3 Ni1 114.74(13)
C20 N4 C16 118.28(18)
C20 N4 Ni1 126.88(15)
C16 N4 Ni1 114.82(13)
C30 N5 C26 118.73(17)
C30 N5 Ni1 126.78(14)
C26 N5 Ni1 114.47(12)
C21 N6 C25 118.28(16)
C21 N6 Ni1 127.14(13)
C25 N6 Ni1 114.58(12)
N1 C1 C2 122.7(2)
N1 C1 H1A 118.6
C2 C1 H1A 118.6
C3 C2 C1 118.8(2)
C3 C2 H2A 120.6
C1 C2 H2A 120.6
C2 C3 C4 119.6(2)
C2 C3 H3A 120.2
C4 C3 H3A 120.2
C3 C4 C5 119.0(2)
C3 C4 H4A 120.5
C5 C4 H4A 120.5
N1 C5 C4 121.22(18)
N1 C5 C6 115.73(16)
C4 C5 C6 123.04(18)
N2 C6 C7 121.92(17)
N2 C6 C5 115.03(16)
C7 C6 C5 123.03(17)
C8 C7 C6 119.17(19)
C8 C7 H7A 120.4
C6 C7 H7A 120.4
C9 C8 C7 119.27(19)
C9 C8 H8A 120.4
C7 C8 H8A 120.4
C8 C9 C10 118.90(18)
C8 C9 H9A 120.5
C10 C9 H9A 120.5
N2 C10 C9 123.00(18)
N2 C10 H10A 118.5
C9 C10 H10A 118.5
N3 C11 C12 123.0(2)
N3 C11 H11A 118.5
C12 C11 H11A 118.5
C13 C12 C11 117.8(2)
C13 C12 H12A 121.1
C11 C12 H12A 121.1
C14 C13 C12 120.0(2)
C14 C13 H13A 120.0
C12 C13 H13A 120.0
C13 C14 C15 119.6(3)
C13 C14 H14A 120.2
C15 C14 H14A 120.2
N3 C15 C14 121.0(2)
N3 C15 C16 115.60(17)
C14 C15 C16 123.4(2)
N4 C16 C17 121.4(2)
N4 C16 C15 115.27(17)
C17 C16 C15 123.2(2)
C18 C17 C16 119.0(2)
C18 C17 H17A 120.5
C16 C17 H17A 120.5
C19 C18 C17 119.6(2)
C19 C18 H18A 120.2
C17 C18 H18A 120.2
C18 C19 C20 118.6(2)
C18 C19 H19A 120.7
C20 C19 H19A 120.7
N4 C20 C19 123.1(2)
N4 C20 H20A 118.4
C19 C20 H20A 118.4
N6 C21 C22 123.1(2)
N6 C21 H21A 118.4
C22 C21 H21A 118.4
C21 C22 C23 118.4(2)
C21 C22 H22A 120.8
C23 C22 H22A 120.8
C24 C23 C22 118.9(2)
C24 C23 H23A 120.5
C22 C23 H23A 120.5
C23 C24 C25 120.0(2)
C23 C24 H24A 120.0
C25 C24 H24A 120.0
N6 C25 C24 121.22(19)
N6 C25 C26 115.80(16)
C24 C25 C26 122.98(19)
N5 C26 C27 121.45(19)
N5 C26 C25 116.16(17)
C27 C26 C25 122.38(19)
C28 C27 C26 118.8(2)
C28 C27 H27A 120.6
C26 C27 H27A 120.6
C29 C28 C27 119.9(2)
C29 C28 H28A 120.1
C27 C28 H28A 120.1
C28 C29 C30 118.5(2)
C28 C29 H29A 120.8
C30 C29 H29A 120.8
N5 C30 C29 122.7(2)
N5 C30 H30A 118.7
C29 C30 H30A 118.7
C47 O10 H10O 104.9
C48 O12 H12O 114.7
C49 O14 H14O 114.1
C50 O15 H15O 111.3
C46 C41 C42 119.54(15)
C46 C41 C47 117.34(15)
C42 C41 C47 123.03(16)
C43 C42 C41 118.89(16)
C43 C42 C48 119.17(15)
C41 C42 C48 121.74(15)
C44 C43 C42 121.87(16)
C44 C43 H43A 119.1
C42 C43 H43A 119.1
C43 C44 C45 119.02(15)
C43 C44 C49 117.04(15)
C45 C44 C49 123.92(15)
C46 C45 C44 119.32(16)
C46 C45 C50 117.32(15)
C44 C45 C50 123.24(14)
C41 C46 C45 121.27(16)
C41 C46 H46A 119.4
C45 C46 H46A 119.4
O9 C47 O10 124.47(17)
O9 C47 C41 122.94(18)
O10 C47 C41 112.56(16)
O11 C48 O12 123.66(17)
O11 C48 C42 122.81(17)
O12 C48 C42 113.53(15)
O13 C49 O14 125.59(16)
O13 C49 C44 121.14(16)
O14 C49 C44 113.24(14)
O16 C50 O15 125.11(17)
O16 C50 C45 120.96(16)
O15 C50 C45 113.79(15)
C37 O2 H2O 109.6
C39 O6 H6O 107.5
C36 C31 C32 118.12(16)
C36 C31 C37 112.82(17)
C32 C31 C37 129.06(16)
C33 C32 C31 118.41(15)
C33 C32 C38 113.99(16)
C31 C32 C38 127.58(17)
C34 C33 C32 122.97(16)
C34 C33 H33A 118.5
C32 C33 H33A 118.5
C33 C34 C35 118.55(15)
C33 C34 C39 115.08(15)
C35 C34 C39 126.37(15)
C36 C35 C34 118.93(15)
C36 C35 C40 118.58(15)
C34 C35 C40 122.46(15)
C35 C36 C31 122.82(16)
C35 C36 H36A 118.6
C31 C36 H36A 118.6
O1 C37 O2 120.7(2)
O1 C37 C31 120.1(2)
O2 C37 C31 119.2(2)
O4 C38 O3 124.19(19)
O4 C38 C32 116.39(19)
O3 C38 C32 119.4(2)
O5 C39 O6 123.99(18)
O5 C39 C34 123.31(18)
O6 C39 C34 112.32(15)
O8 C40 O7 124.75(16)
O8 C40 C35 118.57(15)
O7 C40 C35 116.67(15)
H1 O1W H2 106.5
H3 O2W H4 97.1

loop_
_geom_bond_atom_site_label_1
_geom_bond_atom_site_label_2
_geom_bond_distance
Ni1 N2 2.0615(15)
Ni1 N3 2.0815(15)
Ni1 N6 2.0900(15)
Ni1 N5 2.0901(16)
Ni1 N4 2.0911(16)
Ni1 N1 2.0943(16)
N1 C1 1.339(3)
N1 C5 1.342(3)
N2 C10 1.346(2)
N2 C6 1.348(2)
N3 C11 1.332(3)
N3 C15 1.354(3)
N4 C20 1.332(3)
N4 C16 1.351(3)
N5 C30 1.337(2)
N5 C26 1.346(2)
N6 C21 1.338(2)
N6 C25 1.348(3)
C1 C2 1.382(3)
C1 H1A 0.9300
C2 C3 1.359(4)
C2 H2A 0.9300
C3 C4 1.379(3)
C3 H3A 0.9300
C4 C5 1.395(3)
C4 H4A 0.9300
C5 C6 1.485(3)
C6 C7 1.385(3)
C7 C8 1.378(3)
C7 H7A 0.9300
C8 C9 1.369(3)
C8 H8A 0.9300
C9 C10 1.375(3)
C9 H9A 0.9300
C10 H10A 0.9300
C11 C12 1.386(3)
C11 H11A 0.9300
C12 C13 1.378(4)
C12 H12A 0.9300
C13 C14 1.355(4)
C13 H13A 0.9300
C14 C15 1.388(3)
C14 H14A 0.9300
C15 C16 1.481(3)
C16 C17 1.386(3)
C17 C18 1.381(4)
C17 H17A 0.9300
C18 C19 1.362(4)
C18 H18A 0.9300
C19 C20 1.379(3)
C19 H19A 0.9300
C20 H20A 0.9300
C21 C22 1.379(3)
C21 H21A 0.9300
C22 C23 1.383(4)
C22 H22A 0.9300
C23 C24 1.368(3)
C23 H23A 0.9300
C24 C25 1.385(3)
C24 H24A 0.9300
C25 C26 1.478(3)
C26 C27 1.386(3)
C27 C28 1.383(4)
C27 H27A 0.9300
C28 C29 1.365(4)
C28 H28A 0.9300
C29 C30 1.382(3)
C29 H29A 0.9300
C30 H30A 0.9300
O9 C47 1.192(2)
O10 C47 1.307(2)
O10 H10O 0.8507
O11 C48 1.206(2)
O12 C48 1.305(2)
O12 H12O 0.8500
O13 C49 1.203(2)
O14 C49 1.303(2)
O14 H14O 0.8503
O15 C50 1.304(2)
O15 H15O 0.8500
O16 C50 1.210(2)
C41 C46 1.385(3)
C41 C42 1.402(2)
C41 C47 1.507(2)
C42 C43 1.390(2)
C42 C48 1.496(2)
C43 C44 1.388(2)
C43 H43A 0.9300
C44 C45 1.399(2)
C44 C49 1.510(2)
C45 C46 1.396(2)
C45 C50 1.507(2)
C46 H46A 0.9300
O1 C37 1.201(3)
O2 C37 1.294(3)
O2 H2O 0.8199
O3 C38 1.246(3)
O4 C38 1.235(3)
O5 C39 1.204(2)
O6 C39 1.307(2)
O6 H6O 0.8489
O7 C40 1.257(2)
O8 C40 1.256(2)
C31 C36 1.395(2)
C31 C32 1.408(3)
C31 C37 1.522(3)
C32 C33 1.391(3)
C32 C38 1.527(2)
C33 C34 1.388(2)
C33 H33A 0.9300
C34 C35 1.392(2)
C34 C39 1.497(2)
C35 C36 1.387(2)
C35 C40 1.504(2)
C36 H36A 0.9300
O1W H1 0.8499
O1W H2 0.8499
O2W H3 0.8498
O2W H4 0.8491

loop_
_geom_torsion_atom_site_label_1
_geom_torsion_atom_site_label_2
_geom_torsion_atom_site_label_3
_geom_torsion_atom_site_label_4
_geom_torsion
N2 Ni1 N1 C1 179.88(19)
N3 Ni1 N1 C1 -88.71(19)
N6 Ni1 N1 C1 85.27(19)
N5 Ni1 N1 C1 6.22(19)
N4 Ni1 N1 C1 -119.9(5)
N2 Ni1 N1 C5 -3.14(13)
N3 Ni1 N1 C5 88.27(14)
N6 Ni1 N1 C5 -97.75(14)
N5 Ni1 N1 C5 -176.80(13)
N4 Ni1 N1 C5 57.1(5)
N3 Ni1 N2 C10 88.34(16)
N6 Ni1 N2 C10 -86.84(16)
N5 Ni1 N2 C10 -132.8(4)
N4 Ni1 N2 C10 9.54(16)
N1 Ni1 N2 C10 -177.16(16)
N3 Ni1 N2 C6 -93.42(13)
N6 Ni1 N2 C6 91.39(13)
N5 Ni1 N2 C6 45.4(4)
N4 Ni1 N2 C6 -172.22(13)
N1 Ni1 N2 C6 1.07(12)
N2 Ni1 N3 C11 76.71(18)
N6 Ni1 N3 C11 -137.5(4)
N5 Ni1 N3 C11 -97.31(17)
N4 Ni1 N3 C11 173.68(18)
N1 Ni1 N3 C11 -2.27(18)
N2 Ni1 N3 C15 -105.84(14)
N6 Ni1 N3 C15 40.0(5)
N5 Ni1 N3 C15 80.13(14)
N4 Ni1 N3 C15 -8.88(14)
N1 Ni1 N3 C15 175.17(14)
N2 Ni1 N4 C20 -83.02(18)
N3 Ni1 N4 C20 -173.92(19)
N6 Ni1 N4 C20 12.54(19)
N5 Ni1 N4 C20 91.46(18)
N1 Ni1 N4 C20 -142.1(4)
N2 Ni1 N4 C16 98.69(14)
N3 Ni1 N4 C16 7.79(14)
N6 Ni1 N4 C16 -165.74(14)
N5 Ni1 N4 C16 -86.83(14)
N1 Ni1 N4 C16 39.6(5)
N2 Ni1 N5 C30 -131.9(4)
N3 Ni1 N5 C30 6.81(17)
N6 Ni1 N5 C30 -178.80(17)
N4 Ni1 N5 C30 85.37(17)
N1 Ni1 N5 C30 -88.44(17)
N2 Ni1 N5 C26 46.8(4)
N3 Ni1 N5 C26 -174.54(14)
N6 Ni1 N5 C26 -0.15(13)
N4 Ni1 N5 C26 -95.98(14)
N1 Ni1 N5 C26 90.21(14)
N2 Ni1 N6 C21 6.04(17)
N3 Ni1 N6 C21 -139.7(4)
N5 Ni1 N6 C21 179.41(17)
N4 Ni1 N6 C21 -91.79(16)
N1 Ni1 N6 C21 84.94(16)
N2 Ni1 N6 C25 -173.65(13)
N3 Ni1 N6 C25 40.6(5)
N5 Ni1 N6 C25 -0.27(13)
N4 Ni1 N6 C25 88.53(14)
N1 Ni1 N6 C25 -94.74(14)
C5 N1 C1 C2 -2.0(3)
Ni1 N1 C1 C2 174.82(18)
N1 C1 C2 C3 0.1(4)
C1 C2 C3 C4 1.3(4)
C2 C3 C4 C5 -0.8(4)
C1 N1 C5 C4 2.5(3)
Ni1 N1 C5 C4 -174.71(16)
C1 N1 C5 C6 -178.18(18)
Ni1 N1 C5 C6 4.6(2)
C3 C4 C5 N1 -1.2(3)
C3 C4 C5 C6 179.6(2)
C10 N2 C6 C7 0.6(3)
Ni1 N2 C6 C7 -177.83(14)
C10 N2 C6 C5 179.36(16)
Ni1 N2 C6 C5 0.96(19)
N1 C5 C6 N2 -3.7(2)
C4 C5 C6 N2 175.55(18)
N1 C5 C6 C7 175.05(18)
C4 C5 C6 C7 -5.7(3)
N2 C6 C7 C8 -0.1(3)
C5 C6 C7 C8 -178.82(18)
C6 C7 C8 C9 -0.2(3)
C7 C8 C9 C10 0.0(3)
C6 N2 C10 C9 -0.7(3)
Ni1 N2 C10 C9 177.48(14)
C8 C9 C10 N2 0.4(3)
C15 N3 C11 C12 -1.0(3)
Ni1 N3 C11 C12 176.32(16)
N3 C11 C12 C13 -2.3(4)
C11 C12 C13 C14 2.4(4)
C12 C13 C14 C15 0.8(4)
C11 N3 C15 C14 4.4(3)
Ni1 N3 C15 C14 -173.30(17)
C11 N3 C15 C16 -173.68(18)
Ni1 N3 C15 C16 8.6(2)
C13 C14 C15 N3 -4.3(4)
C13 C14 C15 C16 173.6(2)
C20 N4 C16 C17 -0.4(3)
Ni1 N4 C16 C17 178.07(19)
C20 N4 C16 C15 175.93(19)
Ni1 N4 C16 C15 -5.6(2)
N3 C15 C16 N4 -2.0(3)
C14 C15 C16 N4 180.0(2)
N3 C15 C16 C17 174.2(2)
C14 C15 C16 C17 -3.8(3)
N4 C16 C17 C18 2.1(4)
C15 C16 C17 C18 -173.9(3)
C16 C17 C18 C19 -2.0(5)
C17 C18 C19 C20 0.2(5)
C16 N4 C20 C19 -1.5(3)
Ni1 N4 C20 C19 -179.75(19)
C18 C19 C20 N4 1.6(4)
C25 N6 C21 C22 -0.5(3)
Ni1 N6 C21 C22 179.80(15)
N6 C21 C22 C23 0.0(3)
C21 C22 C23 C24 0.5(3)
C22 C23 C24 C25 -0.4(4)
C21 N6 C25 C24 0.6(3)
Ni1 N6 C25 C24 -179.65(16)
C21 N6 C25 C26 -179.09(17)
Ni1 N6 C25 C26 0.6(2)
C23 C24 C25 N6 -0.2(3)
C23 C24 C25 C26 179.5(2)
C30 N5 C26 C27 -0.1(3)
Ni1 N5 C26 C27 -178.88(17)
C30 N5 C26 C25 179.29(17)
Ni1 N5 C26 C25 0.5(2)
N6 C25 C26 N5 -0.8(3)
C24 C25 C26 N5 179.5(2)
N6 C25 C26 C27 178.6(2)
C24 C25 C26 C27 -1.1(3)
N5 C26 C27 C28 0.6(4)
C25 C26 C27 C28 -178.8(2)
C26 C27 C28 C29 -0.1(4)
C27 C28 C29 C30 -0.7(4)
C26 N5 C30 C29 -0.8(3)
Ni1 N5 C30 C29 177.79(16)
C28 C29 C30 N5 1.2(3)
C46 C41 C42 C43 -2.2(3)
C47 C41 C42 C43 -178.72(16)
C46 C41 C42 C48 172.77(16)
C47 C41 C42 C48 -3.8(3)
C41 C42 C43 C44 1.1(3)
C48 C42 C43 C44 -173.96(16)
C42 C43 C44 C45 1.6(3)
C42 C43 C44 C49 -176.98(16)
C43 C44 C45 C46 -3.2(2)
C49 C44 C45 C46 175.24(16)
C43 C44 C45 C50 172.64(16)
C49 C44 C45 C50 -8.9(3)
C42 C41 C46 C45 0.5(3)
C47 C41 C46 C45 177.27(17)
C44 C45 C46 C41 2.2(3)
C50 C45 C46 C41 -173.91(16)
C46 C41 C47 O9 -80.8(3)
C42 C41 C47 O9 95.8(3)
C46 C41 C47 O10 97.2(2)
C42 C41 C47 O10 -86.2(2)
C43 C42 C48 O11 172.75(19)
C41 C42 C48 O11 -2.2(3)
C43 C42 C48 O12 -6.6(2)
C41 C42 C48 O12 178.46(16)
C43 C44 C49 O13 3.8(3)
C45 C44 C49 O13 -174.73(18)
C43 C44 C49 O14 -178.16(16)
C45 C44 C49 O14 3.3(2)
C46 C45 C50 O16 94.7(2)
C44 C45 C50 O16 -81.2(2)
C46 C45 C50 O15 -81.1(2)
C44 C45 C50 O15 103.0(2)
C36 C31 C32 C33 4.1(3)
C37 C31 C32 C33 -176.1(2)
C36 C31 C32 C38 -174.4(2)
C37 C31 C32 C38 5.5(4)
C31 C32 C33 C34 -1.3(3)
C38 C32 C33 C34 177.37(18)
C32 C33 C34 C35 -2.8(3)
C32 C33 C34 C39 176.43(18)
C33 C34 C35 C36 4.0(3)
C39 C34 C35 C36 -175.18(17)
C33 C34 C35 C40 -173.70(16)
C39 C34 C35 C40 7.1(3)
C34 C35 C36 C31 -1.1(3)
C40 C35 C36 C31 176.63(17)
C32 C31 C36 C35 -3.0(3)
C37 C31 C36 C35 177.15(19)
C36 C31 C37 O1 18.3(3)
C32 C31 C37 O1 -161.5(3)
C36 C31 C37 O2 -161.7(2)
C32 C31 C37 O2 18.5(4)
C33 C32 C38 O4 -17.9(3)
C31 C32 C38 O4 160.6(2)
C33 C32 C38 O3 160.9(2)
C31 C32 C38 O3 -20.6(3)
C33 C34 C39 O5 78.1(2)
C35 C34 C39 O5 -102.7(2)
C33 C34 C39 O6 -94.99(19)
C35 C34 C39 O6 84.2(2)
C36 C35 C40 O8 7.1(3)
C34 C35 C40 O8 -175.20(16)
C36 C35 C40 O7 -171.62(17)
C34 C35 C40 O7 6.1(3)
